data_4333123
loop_
_publ_author_name
'Jimtaisong, Ampa'
'Luck, Rudy L.'

_publ_section_title
;
 Synthesis and Catalytic Epoxidation Activity with TBHP and H2O2of Dioxo-,
 Oxoperoxo-, and Oxodiperoxo Molybdenum(VI) and Tungsten(VI) Compounds
 Containing Monodentate or Bidentate Phosphine Oxide Ligands:&#x00A0;
 Crystal Structures of WCl2(O)2(OPMePh2)2, WCl2(O)(O2)(OPMePh2)2,
 MoCl2(O)2dppmO2&#x00B7;C4H10O, WCl2(O)2dppmO2, Mo(O)(O2)2dppmO2, and
 W(O)(O2)2dppmO2
;
_journal_issue 25
_journal_name_full 'Inorganic Chemistry'
_journal_page_first 10391
_journal_page_last 10402
_journal_paper_doi 10.1021/ic061455d
_journal_volume 45
_journal_year 2006
_chemical_absolute_configuration unk
_chemical_compound_source 'synthesis as described'
_chemical_formula_moiety 'C100 H88 Cl8 O16 P8 W4'
_chemical_formula_sum 'C100 H88 Cl8 O16 P8 W4'
_chemical_formula_weight 2812.46
_chemical_name_systematic
;
 ?
;
_space_group_IT_number 80
_symmetry_cell_setting tetragonal
_symmetry_Int_Tables_number 80
_symmetry_space_group_name_Hall 'I 4bw'
_symmetry_space_group_name_H-M 'I 41'
_atom_sites_solution_hydrogens geom
_atom_sites_solution_primary direct
_atom_sites_solution_secondary difmap
_audit_creation_date 2006-06-06T18:02:43-00:00
_audit_creation_method 'WinGX routine CIF_UPDATE'
_cell_angle_alpha 90
_cell_angle_beta 90
_cell_angle_gamma 90
_cell_formula_units_Z 4
_cell_length_a 19.268(2)
_cell_length_b 19.268(4)
_cell_length_c 28.587(4)
_cell_measurement_reflns_used 25
_cell_measurement_temperature 293(2)
_cell_measurement_theta_max 15
_cell_measurement_theta_min 10
_cell_measurement_wavelength 0.71073
_cell_volume 10613(3)
_computing_cell_refinement 'CAD4 Express (Enraf Nonius, 1994)'
_computing_data_collection 'CAD4 Express (Enraf Nonius, 1994)'
_computing_data_reduction 'XCAD4 (Harms & Wocadlo, 1995)'
_computing_molecular_graphics 'Ortep-3 for Windows (Farrugia, 1997)'
_computing_publication_material 'WinGX publication routines (Farrugia, 1999)'
_computing_structure_refinement 'SHELXL-97 (Sheldrick, 1997)'
_computing_structure_solution 'SIR97 (Giacovazzo et al, 1997)'
_diffrn_ambient_temperature 293(2)
_diffrn_detector 'scintillation LiI'
_diffrn_detector_dtime 1.195
_diffrn_measured_fraction_theta_full 1
_diffrn_measured_fraction_theta_max 1
_diffrn_measurement_device '\k-geometry diffractometer'
_diffrn_measurement_device_type 'Enraf Nonius TurboCAD4'
_diffrn_measurement_method 'non-profiled omega scans'
_diffrn_orient_matrix_type
;
  x-axis points to radiation source
  the matrix is specified in reciprocal space
;
_diffrn_orient_matrix_UB_11 0.008122
_diffrn_orient_matrix_UB_12 0.014137
_diffrn_orient_matrix_UB_13 0.056561
_diffrn_orient_matrix_UB_21 0.012158
_diffrn_orient_matrix_UB_22 0.04535
_diffrn_orient_matrix_UB_23 -0.005555
_diffrn_orient_matrix_UB_31 -0.031779
_diffrn_orient_matrix_UB_32 0.020958
_diffrn_orient_matrix_UB_33 -0.026188
_diffrn_radiation_monochromator graphite
_diffrn_radiation_probe x-ray
_diffrn_radiation_type MoK\a
_diffrn_radiation_wavelength 0.71069
_diffrn_reflns_av_R_equivalents 0.0697
_diffrn_reflns_av_unetI/netI 0.0628
_diffrn_reflns_limit_h_max 0
_diffrn_reflns_limit_h_min -20
_diffrn_reflns_limit_k_max 20
_diffrn_reflns_limit_k_min -17
_diffrn_reflns_limit_l_max 30
_diffrn_reflns_limit_l_min -17
_diffrn_reflns_number 7331
_diffrn_reflns_theta_full 22.47
_diffrn_reflns_theta_max 22.47
_diffrn_reflns_theta_min 1.27
_diffrn_source 'Enraf Nonius FR590'
_diffrn_standards_decay_% 3
_diffrn_standards_interval_time 120
_diffrn_standards_number 3
_exptl_absorpt_coefficient_mu 4.705
_exptl_absorpt_correction_T_max 0.7895
_exptl_absorpt_correction_T_min 0.5366
_exptl_absorpt_correction_type psi-scan
_exptl_absorpt_process_details
;
North A.C.T., Phillips D.C. & Mathews F.S. (1968) Acta. Cryst. A24, 351
        Number of psi-scan sets used was   5
        Theta correction was applied.
        Averaged transmission function was used.
        No Fourier smoothing was applied.
;
_exptl_crystal_colour colorless
_exptl_crystal_density_diffrn 1.76
_exptl_crystal_density_method 'not measured'
_exptl_crystal_description prism
_exptl_crystal_F_000 5472
_exptl_crystal_size_max 0.4
_exptl_crystal_size_mid 0.20
_exptl_crystal_size_min 0.20
_refine_diff_density_max 1.318
_refine_diff_density_min -0.643
_refine_diff_density_rms 0.109
_refine_ls_abs_structure_details 'Flack H D (1983), Acta Cryst. A39, 876-881'
_refine_ls_abs_structure_Flack -0.007(12)
_refine_ls_extinction_method none
_refine_ls_goodness_of_fit_ref 1.028
_refine_ls_hydrogen_treatment mixed
_refine_ls_matrix_type full
_refine_ls_number_parameters 613
_refine_ls_number_reflns 4903
_refine_ls_number_restraints 1
_refine_ls_restrained_S_all 1.028
_refine_ls_R_factor_all 0.0564
_refine_ls_R_factor_gt 0.0379
_refine_ls_shift/su_max 0
_refine_ls_shift/su_mean 0
_refine_ls_structure_factor_coef Fsqd
_refine_ls_weighting_details 'calc w=1/[\s^2^(Fo^2^)+(0.0622P)^2^+0.0000P] where P=(Fo^2^+2Fc^2^)/3'
_refine_ls_weighting_scheme calc
_refine_ls_wR_factor_gt 0.0916
_refine_ls_wR_factor_ref 0.099
_reflns_number_gt 4217
_reflns_number_total 4903
_reflns_threshold_expression >2sigma(I)
_cod_data_source_file ic061455dsup1.cif
_cod_data_source_block new
_cod_database_code 4333123

loop_
_symmetry_equiv_pos_as_xyz
'x, y, z'
'-x, -y, z'
'-y, x+1/2, z+1/4'
'y, -x+1/2, z+1/4'
'x+1/2, y+1/2, z+1/2'
'-x+1/2, -y+1/2, z+1/2'
'-y+1/2, x+1, z+3/4'
'y+1/2, -x+1, z+3/4'

loop_
_atom_site_label
_atom_site_type_symbol
_atom_site_fract_x
_atom_site_fract_y
_atom_site_fract_z
_atom_site_U_iso_or_equiv
_atom_site_adp_type
_atom_site_occupancy
_atom_site_symmetry_multiplicity
_atom_site_calc_flag
_atom_site_refinement_flags
W1 W 0.14256(3) 0.31760(3) 0.104976(17) 0.03946(17) Uani 1 1 d .
W2 W 0.34728(3) 0.66876(3) -0.135858(18) 0.0519(2) Uani 1 1 d .
Cl1 Cl 0.2386(2) 0.2523(3) 0.07489(16) 0.0697(12) Uani 1 1 d .
Cl2 Cl 0.0326(2) 0.3698(2) 0.11382(19) 0.0693(11) Uani 1 1 d .
Cl3 Cl 0.4615(3) 0.6296(3) -0.1484(2) 0.1012(18) Uani 1 1 d .
Cl4 Cl 0.2459(2) 0.7172(2) -0.09916(18) 0.0760(13) Uani 1 1 d .
P1 P 0.08409(17) 0.19417(17) 0.02571(13) 0.0329(8) Uani 1 1 d .
P2 P 0.12809(18) 0.33021(17) -0.01594(14) 0.0343(9) Uani 1 1 d .
P3 P 0.3650(2) 0.64927(18) -0.01517(16) 0.0433(10) Uani 1 1 d .
P4 P 0.41006(17) 0.78748(17) -0.05438(14) 0.0353(9) Uani 1 1 d .
O1 O 0.1395(5) 0.2721(5) 0.1569(4) 0.055(3) Uani 1 1 d .
O2 O 0.1898(7) 0.3878(6) 0.1210(4) 0.085(4) Uani 1 1 d .
O3 O 0.3064(7) 0.5945(6) -0.1529(5) 0.095(5) Uani 1 1 d .
O4 O 0.3420(7) 0.7184(6) -0.1852(4) 0.073(4) Uani 1 1 d .
O11 O 0.0823(5) 0.2372(4) 0.0696(4) 0.044(2) Uani 1 1 d .
O12 O 0.1379(4) 0.3569(4) 0.0335(3) 0.039(2) Uani 1 1 d .
O21 O 0.3618(6) 0.6262(5) -0.0659(4) 0.059(3) Uani 1 1 d .
O22 O 0.3991(4) 0.7528(4) -0.1006(3) 0.041(2) Uani 1 1 d .
C12 C 0.1350(6) 0.2368(6) -0.0188(5) 0.038(3) Uani 1 1 d .
H12A H 0.1196 0.2211 -0.0493 0.045 Uiso 1 1 calc R
H12B H 0.1833 0.2235 -0.0152 0.045 Uiso 1 1 calc R
C34 C 0.3611(7) 0.7416(6) -0.0090(5) 0.039(3) Uani 1 1 d .
H34A H 0.3793 0.7545 0.0214 0.047 Uiso 1 1 calc R
H34B H 0.3129 0.7563 -0.0103 0.047 Uiso 1 1 calc R
C111 C 0.1179(6) 0.1090(6) 0.0359(5) 0.034(3) Uani 1 1 d .
C112 C 0.1705(9) 0.0779(9) 0.0125(7) 0.076(6) Uani 1 1 d .
H112 H 0.1936 0.1011 -0.0114 0.091 Uiso 1 1 calc R
C113 C 0.1893(11) 0.0111(10) 0.0247(8) 0.087(7) Uani 1 1 d .
H113 H 0.2273 -0.0084 0.0096 0.105 Uiso 1 1 calc R
C114 C 0.1571(10) -0.0272(9) 0.0566(7) 0.074(6) Uani 1 1 d .
H114 H 0.1707 -0.0727 0.0626 0.089 Uiso 1 1 calc R
C115 C 0.1018(9) 0.0037(8) 0.0806(7) 0.068(5) Uani 1 1 d .
H115 H 0.0768 -0.0211 0.1029 0.082 Uiso 1 1 calc R
C116 C 0.0852(9) 0.0712(9) 0.0707(8) 0.080(6) Uani 1 1 d .
H116 H 0.0505 0.0925 0.088 0.095 Uiso 1 1 calc R
C121 C -0.0019(7) 0.1827(7) 0.0018(5) 0.042(4) Uani 1 1 d .
C122 C -0.0134(9) 0.1323(8) -0.0323(6) 0.066(5) Uani 1 1 d .
H122 H 0.0227 0.1054 -0.0439 0.08 Uiso 1 1 calc R
C123 C -0.0797(9) 0.1241(9) -0.0481(7) 0.079(6) Uani 1 1 d .
H123 H -0.0878 0.0905 -0.0708 0.095 Uiso 1 1 calc R
C124 C -0.1333(10) 0.1609(11) -0.0330(10) 0.094(8) Uani 1 1 d .
H124 H -0.1777 0.1528 -0.0446 0.113 Uiso 1 1 calc R
C125 C -0.1222(9) 0.2112(12) -0.0002(10) 0.096(7) Uani 1 1 d .
H125 H -0.1586 0.2398 0.0091 0.115 Uiso 1 1 calc R
C126 C -0.0566(8) 0.2197(8) 0.0195(7) 0.059(4) Uani 1 1 d .
H126 H -0.0501 0.2502 0.0443 0.071 Uiso 1 1 calc R
C211 C 0.1936(6) 0.3678(7) -0.0533(5) 0.036(3) Uani 1 1 d .
C212 C 0.1858(10) 0.4348(10) -0.0668(9) 0.106(9) Uani 1 1 d .
H212 H 0.144 0.4573 -0.0609 0.127 Uiso 1 1 calc R
C213 C 0.2384(12) 0.4705(10) -0.0892(10) 0.113(10) Uani 1 1 d .
H213 H 0.2343 0.5179 -0.0946 0.136 Uiso 1 1 calc R
C214 C 0.2951(9) 0.4363(9) -0.1029(6) 0.062(5) Uani 1 1 d .
H214 H 0.3289 0.4588 -0.1205 0.075 Uiso 1 1 calc R
C215 C 0.3031(9) 0.3724(9) -0.0918(10) 0.094(8) Uani 1 1 d .
H215 H 0.3446 0.3506 -0.0995 0.113 Uiso 1 1 calc R
C216 C 0.2504(9) 0.3328(8) -0.0680(9) 0.085(7) Uani 1 1 d .
H216 H 0.2552 0.2853 -0.0629 0.103 Uiso 1 1 calc R
C221 C 0.0443(7) 0.3540(6) -0.0373(5) 0.038(3) Uani 1 1 d .
C222 C 0.0183(8) 0.3266(9) -0.0793(6) 0.063(5) Uani 1 1 d .
H222 H 0.0455 0.298 -0.098 0.076 Uiso 1 1 calc R
C223 C -0.0485(10) 0.3432(9) -0.0920(8) 0.080(6) Uani 1 1 d .
H223 H -0.0663 0.3249 -0.1197 0.097 Uiso 1 1 calc R
C224 C -0.0894(9) 0.3850(9) -0.0659(10) 0.081(7) Uani 1 1 d .
H224 H -0.1346 0.3952 -0.0752 0.098 Uiso 1 1 calc R
C225 C -0.0630(9) 0.4117(9) -0.0260(8) 0.073(6) Uani 1 1 d .
H225 H -0.0906 0.4415 -0.0084 0.088 Uiso 1 1 calc R
C226 C 0.0035(7) 0.3966(8) -0.0098(7) 0.057(4) Uani 1 1 d .
H226 H 0.0198 0.4146 0.0183 0.068 Uiso 1 1 calc R
C311 C 0.2961(8) 0.6125(7) 0.0191(6) 0.051(4) Uani 1 1 d .
C312 C 0.2849(10) 0.5431(9) 0.0176(7) 0.077(6) Uani 1 1 d .
H312 H 0.3128 0.5161 -0.0017 0.092 Uiso 1 1 calc R
C313 C 0.2346(11) 0.5114(10) 0.0429(8) 0.085(6) Uani 1 1 d .
H313 H 0.229 0.4635 0.0412 0.102 Uiso 1 1 calc R
C314 C 0.1917(8) 0.5502(11) 0.0713(7) 0.071(6) Uani 1 1 d .
H314 H 0.1568 0.5287 0.0885 0.085 Uiso 1 1 calc R
C315 C 0.2009(8) 0.6217(9) 0.0740(7) 0.066(5) Uani 1 1 d .
H315 H 0.1723 0.6487 0.0928 0.079 Uiso 1 1 calc R
C316 C 0.2538(8) 0.6518(7) 0.0481(6) 0.052(4) Uani 1 1 d .
H316 H 0.2612 0.6994 0.0502 0.063 Uiso 1 1 calc R
C321 C 0.4458(8) 0.6208(7) 0.0101(6) 0.046(4) Uani 1 1 d .
C322 C 0.4550(11) 0.6180(12) 0.0579(7) 0.096(7) Uani 1 1 d .
H322 H 0.419 0.6302 0.0779 0.116 Uiso 1 1 calc R
C323 C 0.5160(12) 0.5977(14) 0.0752(8) 0.126(10) Uani 1 1 d .
H323 H 0.5208 0.5929 0.1074 0.151 Uiso 1 1 calc R
C324 C 0.5703(13) 0.5839(14) 0.0478(12) 0.127(10) Uani 1 1 d .
H324 H 0.6129 0.5723 0.0609 0.152 Uiso 1 1 calc R
C325 C 0.5630(12) 0.5871(14) -0.0008(12) 0.132(12) Uani 1 1 d .
H325 H 0.5999 0.5778 -0.0208 0.158 Uiso 1 1 calc R
C326 C 0.4982(12) 0.6046(11) -0.0178(9) 0.100(8) Uani 1 1 d .
H326 H 0.4911 0.6051 -0.05 0.12 Uiso 1 1 calc R
C411 C 0.5001(7) 0.7897(7) -0.0386(5) 0.040(3) Uani 1 1 d .
C412 C 0.5220(7) 0.7976(9) 0.0065(6) 0.062(4) Uani 1 1 d .
H412 H 0.4904 0.7976 0.0311 0.075 Uiso 1 1 calc R
C413 C 0.5943(7) 0.8057(9) 0.0151(6) 0.067(5) Uani 1 1 d .
H413 H 0.6105 0.8113 0.0456 0.08 Uiso 1 1 calc R
C414 C 0.6397(8) 0.8054(9) -0.0214(8) 0.068(5) Uani 1 1 d .
H414 H 0.6867 0.8121 -0.0157 0.082 Uiso 1 1 calc R
C415 C 0.6174(7) 0.7955(8) -0.0662(7) 0.060(4) Uani 1 1 d .
H415 H 0.6494 0.7941 -0.0905 0.072 Uiso 1 1 calc R
C416 C 0.5498(7) 0.7876(8) -0.0751(5) 0.052(4) Uani 1 1 d .
H416 H 0.5351 0.7806 -0.1058 0.062 Uiso 1 1 calc R
C421 C 0.3815(7) 0.8765(6) -0.0565(6) 0.041(4) Uani 1 1 d .
C422 C 0.4078(8) 0.9250(8) -0.0291(7) 0.069(5) Uani 1 1 d .
H422 H 0.443 0.9138 -0.0081 0.083 Uiso 1 1 calc R
C423 C 0.3828(12) 0.9933(9) -0.0314(9) 0.108(9) Uani 1 1 d .
H423 H 0.3983 1.0267 -0.0103 0.13 Uiso 1 1 calc R
C424 C 0.3359(9) 1.0101(9) -0.0647(8) 0.079(7) Uani 1 1 d .
H424 H 0.3222 1.0561 -0.0682 0.094 Uiso 1 1 calc R
C425 C 0.3093(9) 0.9618(10) -0.0926(8) 0.079(6) Uani 1 1 d .
H425 H 0.2754 0.973 -0.1145 0.095 Uiso 1 1 calc R
C426 C 0.3329(8) 0.8947(8) -0.0884(7) 0.068(5) Uani 1 1 d .
H426 H 0.315 0.8608 -0.1082 0.082 Uiso 1 1 calc R

loop_
_atom_site_aniso_label
_atom_site_aniso_U_11
_atom_site_aniso_U_22
_atom_site_aniso_U_33
_atom_site_aniso_U_23
_atom_site_aniso_U_13
_atom_site_aniso_U_12
W1 0.0522(3) 0.0412(3) 0.0250(3) 0.0003(3) -0.0001(3) -0.0090(2)
W2 0.0762(4) 0.0472(3) 0.0324(4) 0.0017(3) -0.0022(3) -0.0166(3)
Cl1 0.050(2) 0.109(3) 0.050(3) 0.000(2) -0.001(2) 0.019(2)
Cl2 0.074(2) 0.079(2) 0.055(3) -0.005(3) 0.016(2) 0.0256(19)
Cl3 0.121(4) 0.120(4) 0.063(4) -0.009(3) 0.024(3) 0.047(3)
Cl4 0.049(2) 0.112(4) 0.067(3) 0.011(3) -0.004(2) -0.008(2)
P1 0.0384(19) 0.0333(18) 0.027(2) -0.0001(16) 0.0005(16) -0.0021(14)
P2 0.0408(19) 0.0347(19) 0.027(2) 0.0027(16) -0.0008(17) 0.0015(14)
P3 0.061(2) 0.037(2) 0.033(3) 0.0073(18) 0.0044(19) -0.0027(16)
P4 0.0342(19) 0.0372(19) 0.034(2) 0.0044(17) 0.0012(16) 0.0007(14)
O1 0.079(7) 0.040(5) 0.046(7) 0.009(5) 0.019(6) -0.008(5)
O2 0.146(10) 0.070(7) 0.037(8) 0.026(6) -0.019(7) -0.054(7)
O3 0.171(12) 0.076(8) 0.039(8) 0.016(6) -0.021(8) -0.062(8)
O4 0.126(10) 0.069(7) 0.025(6) 0.012(6) -0.010(6) -0.043(7)
O11 0.054(6) 0.033(5) 0.045(7) -0.008(5) 0.012(5) -0.006(4)
O12 0.062(6) 0.030(5) 0.026(6) -0.002(4) 0.004(5) -0.004(4)
O21 0.103(9) 0.039(5) 0.035(7) 0.002(5) 0.001(6) -0.002(5)
O22 0.043(5) 0.052(6) 0.027(6) 0.002(5) -0.003(4) -0.008(4)
C12 0.040(7) 0.040(8) 0.033(9) 0.009(7) -0.003(6) 0.001(5)
C34 0.048(8) 0.044(8) 0.026(8) -0.005(6) 0.011(7) -0.001(6)
C111 0.034(7) 0.035(7) 0.032(8) 0.001(6) -0.008(6) -0.003(5)
C112 0.062(11) 0.072(12) 0.093(15) 0.023(11) 0.034(11) 0.013(8)
C113 0.105(15) 0.072(13) 0.085(15) 0.019(12) 0.051(13) 0.034(11)
C114 0.107(15) 0.039(9) 0.078(15) -0.004(10) -0.029(13) 0.000(9)
C115 0.080(12) 0.054(10) 0.071(12) 0.025(10) 0.003(10) -0.008(8)
C116 0.072(12) 0.066(12) 0.101(16) 0.007(11) 0.035(11) 0.010(9)
C121 0.048(8) 0.039(8) 0.040(9) 0.015(7) -0.010(7) -0.002(6)
C122 0.076(12) 0.054(10) 0.069(12) -0.021(9) -0.023(10) -0.014(8)
C123 0.065(12) 0.083(13) 0.089(15) -0.014(11) -0.031(11) -0.018(10)
C124 0.048(12) 0.100(15) 0.14(2) 0.005(15) -0.058(13) -0.015(10)
C125 0.037(10) 0.131(19) 0.12(2) 0.018(17) 0.002(12) 0.010(10)
C126 0.051(10) 0.063(10) 0.063(12) 0.011(9) 0.007(9) -0.001(7)
C211 0.046(8) 0.041(8) 0.021(7) 0.003(6) 0.009(6) -0.014(6)
C212 0.081(14) 0.087(14) 0.15(2) 0.058(15) 0.068(15) 0.038(11)
C213 0.14(2) 0.046(11) 0.15(3) 0.041(13) 0.060(18) -0.005(11)
C214 0.083(13) 0.063(11) 0.040(11) 0.012(8) 0.000(9) -0.016(9)
C215 0.065(11) 0.061(12) 0.16(2) -0.006(13) 0.055(14) -0.012(9)
C216 0.083(13) 0.045(10) 0.13(2) 0.021(11) 0.036(13) -0.002(9)
C221 0.053(8) 0.030(7) 0.032(9) 0.004(6) 0.005(7) 0.009(6)
C222 0.063(11) 0.072(11) 0.055(11) -0.020(9) -0.029(9) 0.019(8)
C223 0.090(14) 0.062(11) 0.089(16) -0.030(11) -0.036(12) 0.009(10)
C224 0.045(10) 0.069(12) 0.13(2) 0.005(13) -0.026(12) 0.007(8)
C225 0.078(13) 0.074(12) 0.068(16) 0.016(11) 0.012(11) 0.023(10)
C226 0.036(8) 0.076(11) 0.058(12) 0.008(9) 0.007(8) 0.023(7)
C311 0.072(10) 0.040(9) 0.040(10) 0.011(7) -0.016(8) -0.007(7)
C312 0.108(15) 0.047(11) 0.074(14) 0.003(10) 0.014(12) -0.017(9)
C313 0.101(15) 0.069(12) 0.084(16) 0.010(12) 0.006(13) -0.030(11)
C314 0.043(9) 0.112(15) 0.059(13) 0.031(11) -0.003(9) -0.032(9)
C315 0.052(10) 0.077(12) 0.070(13) 0.008(10) 0.015(9) -0.015(8)
C316 0.070(10) 0.039(8) 0.048(10) 0.005(8) 0.002(8) -0.014(7)
C321 0.069(10) 0.027(7) 0.042(10) 0.000(7) 0.011(8) 0.011(6)
C322 0.092(15) 0.15(2) 0.051(13) 0.002(13) 0.004(12) 0.054(14)
C323 0.104(17) 0.21(3) 0.059(14) 0.008(17) -0.035(14) 0.076(18)
C324 0.077(16) 0.16(2) 0.14(3) 0.01(2) -0.029(19) 0.065(15)
C325 0.064(14) 0.18(3) 0.15(3) 0.04(2) 0.044(18) 0.071(15)
C326 0.115(19) 0.118(19) 0.067(17) 0.034(14) 0.014(15) 0.041(14)
C411 0.037(8) 0.053(9) 0.028(8) 0.000(7) 0.002(6) 0.005(6)
C412 0.044(9) 0.104(13) 0.038(10) -0.005(9) 0.006(7) 0.004(8)
C413 0.031(8) 0.121(15) 0.048(11) 0.004(10) -0.021(8) 0.003(8)
C414 0.027(8) 0.100(13) 0.077(15) 0.002(11) -0.008(9) 0.010(8)
C415 0.027(8) 0.083(11) 0.070(13) 0.012(9) 0.001(8) 0.006(7)
C416 0.056(10) 0.068(10) 0.031(9) 0.002(8) -0.004(7) -0.014(7)
C421 0.038(7) 0.035(8) 0.050(10) 0.017(7) 0.010(7) 0.008(6)
C422 0.065(11) 0.063(11) 0.078(13) 0.005(10) -0.037(10) 0.012(8)
C423 0.15(2) 0.043(11) 0.13(2) -0.007(13) -0.041(19) 0.007(12)
C424 0.071(12) 0.053(11) 0.11(2) 0.034(12) 0.013(13) 0.014(9)
C425 0.073(12) 0.070(12) 0.095(16) 0.014(12) -0.018(11) 0.013(9)
C426 0.077(11) 0.050(10) 0.077(13) 0.011(9) -0.028(10) 0.006(8)

loop_
_atom_type_symbol
_atom_type_description
_atom_type_scat_dispersion_real
_atom_type_scat_dispersion_imag
_atom_type_scat_source
W W -0.849 6.8722 'International Tables Vol C Tables 4.2.6.8 and 6.1.1.4'
Cl Cl 0.1484 0.1585 'International Tables Vol C Tables 4.2.6.8 and 6.1.1.4'
P P 0.1023 0.0942 'International Tables Vol C Tables 4.2.6.8 and 6.1.1.4'
O O 0.0106 0.006 'International Tables Vol C Tables 4.2.6.8 and 6.1.1.4'
C C 0.0033 0.0016 'International Tables Vol C Tables 4.2.6.8 and 6.1.1.4'
H H 0 0 'International Tables Vol C Tables 4.2.6.8 and 6.1.1.4'

loop_
_geom_angle_atom_site_label_1
_geom_angle_atom_site_label_2
_geom_angle_atom_site_label_3
_geom_angle
O2 W1 O1 101.0(5)
O2 W1 O12 89.9(4)
O1 W1 O12 168.9(4)
O2 W1 O11 167.8(5)
O1 W1 O11 91.1(4)
O12 W1 O11 77.9(3)
O2 W1 Cl2 96.5(5)
O1 W1 Cl2 95.4(4)
O12 W1 Cl2 85.1(3)
O11 W1 Cl2 82.8(3)
O2 W1 Cl1 95.8(5)
O1 W1 Cl1 93.9(3)
O12 W1 Cl1 83.0(3)
O11 W1 Cl1 82.7(3)
Cl2 W1 Cl1 162.85(17)
O3 W2 O4 101.9(6)
O3 W2 O22 168.4(5)
O4 W2 O22 89.6(4)
O3 W2 O21 90.3(5)
O4 W2 O21 167.6(4)
O22 W2 O21 78.2(4)
O3 W2 Cl3 96.9(5)
O4 W2 Cl3 96.3(5)
O22 W2 Cl3 83.0(3)
O21 W2 Cl3 84.2(3)
O3 W2 Cl4 94.3(5)
O4 W2 Cl4 95.4(5)
O22 W2 Cl4 83.2(3)
O21 W2 Cl4 81.4(3)
Cl3 W2 Cl4 161.79(19)
O11 P1 C111 112.3(6)
O11 P1 C12 110.5(6)
C111 P1 C12 109.5(6)
O11 P1 C121 111.2(6)
C111 P1 C121 106.5(6)
C12 P1 C121 106.7(6)
O12 P2 C221 110.2(6)
O12 P2 C211 109.2(6)
C221 P2 C211 109.1(6)
O12 P2 C12 111.8(6)
C221 P2 C12 107.8(6)
C211 P2 C12 108.8(6)
O21 P3 C34 112.5(6)
O21 P3 C311 112.0(7)
C34 P3 C311 107.9(7)
O21 P3 C321 109.2(7)
C34 P3 C321 107.5(6)
C311 P3 C321 107.5(7)
O22 P4 C411 111.6(6)
O22 P4 C421 110.6(7)
C411 P4 C421 106.4(6)
O22 P4 C34 109.8(6)
C411 P4 C34 109.4(7)
C421 P4 C34 109.0(6)
P1 O11 W1 139.9(6)
P2 O12 W1 139.5(5)
P3 O21 W2 140.5(6)
P4 O22 W2 144.5(6)
P1 C12 P2 112.5(7)
P1 C12 H12A 109.1
P2 C12 H12A 109.1
P1 C12 H12B 109.1
P2 C12 H12B 109.1
H12A C12 H12B 107.8
P3 C34 P4 112.9(7)
P3 C34 H34A 109
P4 C34 H34A 109
P3 C34 H34B 109
P4 C34 H34B 109
H34A C34 H34B 107.8
C112 C111 C116 117.5(13)
C112 C111 P1 126.7(11)
C116 C111 P1 115.8(11)
C111 C112 C113 118.8(16)
C111 C112 H112 120.6
C113 C112 H112 120.6
C114 C113 C112 124.8(18)
C114 C113 H113 117.6
C112 C113 H113 117.6
C113 C114 C115 117.1(16)
C113 C114 H114 121.4
C115 C114 H114 121.4
C116 C115 C114 118.6(16)
C116 C115 H115 120.7
C114 C115 H115 120.7
C115 C116 C111 123.0(16)
C115 C116 H116 118.5
C111 C116 H116 118.5
C126 C121 C122 119.9(14)
C126 C121 P1 120.2(13)
C122 C121 P1 119.8(12)
C123 C122 C121 117.5(16)
C123 C122 H122 121.3
C121 C122 H122 121.3
C124 C123 C122 124.1(18)
C124 C123 H123 118
C122 C123 H123 118
C123 C124 C125 118.8(16)
C123 C124 H124 120.6
C125 C124 H124 120.6
C124 C125 C126 120.3(18)
C124 C125 H125 119.9
C126 C125 H125 119.9
C121 C126 C125 119.2(19)
C121 C126 H126 120.4
C125 C126 H126 120.4
C216 C211 C212 118.4(14)
C216 C211 P2 123.3(11)
C212 C211 P2 118.3(11)
C211 C212 C213 121.7(17)
C211 C212 H212 119.2
C213 C212 H212 119.2
C214 C213 C212 119.4(17)
C214 C213 H213 120.3
C212 C213 H213 120.3
C215 C214 C213 120.0(17)
C215 C214 H214 120
C213 C214 H214 120
C214 C215 C216 122.8(17)
C214 C215 H215 118.6
C216 C215 H215 118.6
C211 C216 C215 116.9(15)
C211 C216 H216 121.6
C215 C216 H216 121.6
C226 C221 C222 120.5(14)
C226 C221 P2 118.1(12)
C222 C221 P2 121.3(11)
C223 C222 C221 118.2(15)
C223 C222 H222 120.9
C221 C222 H222 120.9
C224 C223 C222 122.5(18)
C224 C223 H223 118.7
C222 C223 H223 118.7
C223 C224 C225 118.3(17)
C223 C224 H224 120.9
C225 C224 H224 120.9
C224 C225 C226 123.2(18)
C224 C225 H225 118.4
C226 C225 H225 118.4
C221 C226 C225 117.3(18)
C221 C226 H226 121.3
C225 C226 H226 121.3
C312 C311 C316 117.7(15)
C312 C311 P3 119.3(14)
C316 C311 P3 123.0(11)
C313 C312 C311 122.7(19)
C313 C312 H312 118.6
C311 C312 H312 118.6
C312 C313 C314 120.0(18)
C312 C313 H313 120
C314 C313 H313 120
C313 C314 C315 119.5(15)
C313 C314 H314 120.2
C315 C314 H314 120.2
C316 C315 C314 118.6(17)
C316 C315 H315 120.7
C314 C315 H315 120.7
C311 C316 C315 121.5(14)
C311 C316 H316 119.3
C315 C316 H316 119.3
C326 C321 C322 119.3(18)
C326 C321 P3 119.3(15)
C322 C321 P3 121.3(13)
C323 C322 C321 119.5(19)
C323 C322 H322 120.2
C321 C322 H322 120.2
C322 C323 C324 122(2)
C322 C323 H323 119
C324 C323 H323 119
C323 C324 C325 120(2)
C323 C324 H324 120.1
C325 C324 H324 120.1
C326 C325 C324 117(2)
C326 C325 H325 121.6
C324 C325 H325 121.6
C321 C326 C325 122(2)
C321 C326 H326 118.8
C325 C326 H326 118.8
C412 C411 C416 119.3(13)
C412 C411 P4 122.6(11)
C416 C411 P4 118.0(11)
C411 C412 C413 118.6(15)
C411 C412 H412 120.7
C413 C412 H412 120.7
C414 C413 C412 119.7(16)
C414 C413 H413 120.2
C412 C413 H413 120.2
C415 C414 C413 121.2(15)
C415 C414 H414 119.4
C413 C414 H414 119.4
C416 C415 C414 120.2(17)
C416 C415 H415 119.9
C414 C415 H415 119.9
C415 C416 C411 121.0(15)
C415 C416 H416 119.5
C411 C416 H416 119.5
C422 C421 C426 118.9(13)
C422 C421 P4 122.3(12)
C426 C421 P4 118.8(13)
C421 C422 C423 120.1(17)
C421 C422 H422 119.9
C423 C422 H422 119.9
C424 C423 C422 119(2)
C424 C423 H423 120.4
C422 C423 H423 120.4
C425 C424 C423 120.8(17)
C425 C424 H424 119.6
C423 C424 H424 119.6
C424 C425 C426 118.6(18)
C424 C425 H425 120.7
C426 C425 H425 120.7
C421 C426 C425 122.1(17)
C421 C426 H426 119
C425 C426 H426 119

loop_
_geom_bond_atom_site_label_1
_geom_bond_atom_site_label_2
_geom_bond_distance
W1 O2 1.693(10)
W1 O1 1.726(10)
W1 O12 2.180(10)
W1 O11 2.184(9)
W1 Cl2 2.359(4)
W1 Cl1 2.398(4)
W2 O3 1.705(10)
W2 O4 1.708(11)
W2 O22 2.154(9)
W2 O21 2.180(11)
W2 Cl3 2.354(5)
W2 Cl4 2.406(5)
P1 O11 1.505(10)
P1 C111 1.789(12)
P1 C12 1.803(13)
P1 C121 1.806(13)
P2 O12 1.517(11)
P2 C221 1.786(13)
P2 C211 1.804(13)
P2 C12 1.807(12)
P3 O21 1.519(12)
P3 C34 1.790(13)
P3 C311 1.797(16)
P3 C321 1.800(16)
P4 O22 1.496(10)
P4 C411 1.792(14)
P4 C421 1.803(12)
P4 C34 1.831(13)
C12 H12A 0.97
C12 H12B 0.97
C34 H34A 0.97
C34 H34B 0.97
C111 C112 1.35(2)
C111 C116 1.38(2)
C112 C113 1.38(2)
C112 H112 0.93
C113 C114 1.33(3)
C113 H113 0.93
C114 C115 1.40(2)
C114 H114 0.93
C115 C116 1.37(2)
C115 H115 0.93
C116 H116 0.93
C121 C126 1.37(2)
C121 C122 1.39(2)
C122 C123 1.36(2)
C122 H122 0.93
C123 C124 1.33(3)
C123 H123 0.93
C124 C125 1.37(3)
C124 H124 0.93
C125 C126 1.39(2)
C125 H125 0.93
C126 H126 0.93
C211 C216 1.35(2)
C211 C212 1.36(2)
C212 C213 1.38(2)
C212 H212 0.93
C213 C214 1.34(3)
C213 H213 0.93
C214 C215 1.28(2)
C214 H214 0.93
C215 C216 1.44(2)
C215 H215 0.93
C216 H216 0.93
C221 C226 1.38(2)
C221 C222 1.40(2)
C222 C223 1.38(2)
C222 H222 0.93
C223 C224 1.35(3)
C223 H223 0.93
C224 C225 1.35(3)
C224 H224 0.93
C225 C226 1.39(2)
C225 H225 0.93
C226 H226 0.93
C311 C312 1.36(2)
C311 C316 1.39(2)
C312 C313 1.36(2)
C312 H312 0.93
C313 C314 1.38(3)
C313 H313 0.93
C314 C315 1.39(2)
C314 H314 0.93
C315 C316 1.39(2)
C315 H315 0.93
C316 H316 0.93
C321 C326 1.32(3)
C321 C322 1.38(2)
C322 C323 1.33(3)
C322 H322 0.93
C323 C324 1.33(3)
C323 H323 0.93
C324 C325 1.40(4)
C324 H324 0.93
C325 C326 1.38(3)
C325 H325 0.93
C326 H326 0.93
C411 C412 1.37(2)
C411 C416 1.42(2)
C412 C413 1.42(2)
C412 H412 0.93
C413 C414 1.36(2)
C413 H413 0.93
C414 C415 1.36(3)
C414 H414 0.93
C415 C416 1.337(19)
C415 H415 0.93
C416 H416 0.93
C421 C422 1.32(2)
C421 C426 1.35(2)
C422 C423 1.40(2)
C422 H422 0.93
C423 C424 1.35(3)
C423 H423 0.93
C424 C425 1.33(3)
C424 H424 0.93
C425 C426 1.37(2)
C425 H425 0.93
C426 H426 0.93
